data_1514134
loop_
_publ_author_name
'Jia, Yin-Bao'
'Wang, Yan-Bo'
'Ren, Wei-Min'
'Xu, Tieqi'
'Wang, Jing'
'Lu, Xiao-Bing'

_publ_section_title
;
 Mechanistic Aspects of Initiation and Deactivation inN-Heterocyclic
 Olefin Mediated Polymerization of Acrylates with Alane as Activator
;
_journal_issue 6
_journal_name_full Macromolecules
_journal_page_first 1966
_journal_paper_doi 10.1021/ma500047d
_journal_volume 47
_journal_year 2014
_chemical_formula_sum 'C46 H38 Al F15 N2'
_chemical_formula_weight 930.76
_chemical_name_systematic
; 
 ? 
;
_space_group_IT_number 2
_symmetry_space_group_name_Hall '-P 1'
_symmetry_space_group_name_H-M 'P -1'
_atom_sites_solution_hydrogens geom
_atom_sites_solution_primary direct
_atom_sites_solution_secondary difmap
_audit_creation_method SHELXL-97
_cell_angle_alpha 105.000(14)
_cell_angle_beta 103.215(13)
_cell_angle_gamma 102.156(14)
_cell_formula_units_Z 2
_cell_length_a 11.277(8)
_cell_length_b 11.709(8)
_cell_length_c 18.000(12)
_cell_measurement_temperature 296(2)
_cell_volume 2141(3)
_computing_structure_refinement 'SHELXL-97 (Sheldrick, 1997)'
_computing_structure_solution 'SHELXS-97 (Sheldrick, 1990)'
_diffrn_ambient_temperature 296(2)
_diffrn_measured_fraction_theta_full 0.959
_diffrn_measured_fraction_theta_max 0.959
_diffrn_radiation_monochromator graphite
_diffrn_radiation_source 'fine-focus sealed tube'
_diffrn_radiation_type MoK\a
_diffrn_radiation_wavelength 0.71073
_diffrn_reflns_av_R_equivalents 0.0512
_diffrn_reflns_av_sigmaI/netI 0.1227
_diffrn_reflns_limit_h_max 13
_diffrn_reflns_limit_h_min -13
_diffrn_reflns_limit_k_max 13
_diffrn_reflns_limit_k_min -13
_diffrn_reflns_limit_l_max 21
_diffrn_reflns_limit_l_min -16
_diffrn_reflns_number 10339
_diffrn_reflns_theta_full 25.00
_diffrn_reflns_theta_max 25.00
_diffrn_reflns_theta_min 1.88
_exptl_absorpt_coefficient_mu 0.149
_exptl_crystal_density_diffrn 1.444
_exptl_crystal_density_method 'not measured'
_exptl_crystal_F_000 952
_refine_diff_density_max 0.423
_refine_diff_density_min -0.424
_refine_diff_density_rms 0.062
_refine_ls_extinction_method none
_refine_ls_goodness_of_fit_ref 1.094
_refine_ls_hydrogen_treatment mixed
_refine_ls_matrix_type full
_refine_ls_number_parameters 585
_refine_ls_number_reflns 7247
_refine_ls_number_restraints 6
_refine_ls_restrained_S_all 1.093
_refine_ls_R_factor_all 0.1860
_refine_ls_R_factor_gt 0.1116
_refine_ls_shift/su_max 0.000
_refine_ls_shift/su_mean 0.000
_refine_ls_structure_factor_coef Fsqd
_refine_ls_weighting_details 'calc w=1/[\s^2^(Fo^2^)+(0.0001P)^2^+13.0000P] where P=(Fo^2^+2Fc^2^)/3'
_refine_ls_weighting_scheme calc
_refine_ls_wR_factor_gt 0.2483
_refine_ls_wR_factor_ref 0.2832
_reflns_number_gt 3568
_reflns_number_total 7247
_reflns_threshold_expression >2sigma(I)
_cod_data_source_file ma500047d_si_002.cif
_cod_data_source_block 1
_cod_database_code 1514134

loop_
_symmetry_equiv_pos_as_xyz
'x, y, z'
'-x, -y, -z'

loop_
_atom_site_label
_atom_site_type_symbol
_atom_site_fract_x
_atom_site_fract_y
_atom_site_fract_z
_atom_site_U_iso_or_equiv
_atom_site_adp_type
_atom_site_occupancy
_atom_site_symmetry_multiplicity
_atom_site_calc_flag
_atom_site_refinement_flags
Al1 Al 0.7913(2) 0.6006(2) 0.27608(15) 0.0486(7) Uani 1 1 d .
F15 F 0.6552(5) 0.6851(5) 0.4137(3) 0.0689(15) Uani 1 1 d .
C1 C 0.6041(7) 0.5349(7) 0.2182(4) 0.0394(18) Uani 1 1 d U
H1A H 0.5853 0.5952 0.1927 0.047 Uiso 1 1 calc R
H1B H 0.5958 0.4619 0.1746 0.047 Uiso 1 1 calc R
F1 F 1.0241(5) 0.6272(6) 0.1973(4) 0.0909(19) Uani 1 1 d .
C2 C 0.4971(6) 0.5007(6) 0.2477(4) 0.0360(17) Uani 1 1 d .
F14 F 0.7555(7) 0.8468(6) 0.5603(4) 0.107(2) Uani 1 1 d .
N1 N 0.4674(6) 0.4044(6) 0.2741(4) 0.0461(16) Uani 1 1 d .
C41 C 0.8524(9) 0.7082(8) 0.3901(5) 0.053(2) Uani 1 1 d .
N2 N 0.4053(6) 0.5574(5) 0.2511(4) 0.0391(15) Uani 1 1 d .
F2 F 1.0930(6) 0.7717(6) 0.1151(4) 0.107(2) Uani 1 1 d .
F5 F 0.7051(5) 0.8170(5) 0.2330(4) 0.0781(17) Uani 1 1 d .
C17 C 0.3872(7) 0.6473(7) 0.2117(5) 0.0405(19) Uani 1 1 d .
F6 F 0.9682(6) 0.4870(6) 0.3928(3) 0.0897(19) Uani 1 1 d .
C29 C 0.8582(8) 0.7115(8) 0.2173(5) 0.051(2) Uani 1 1 d .
F4 F 0.7768(7) 0.9613(6) 0.1505(4) 0.103(2) Uani 1 1 d .
F3 F 0.9709(7) 0.9379(6) 0.0896(4) 0.109(2) Uani 1 1 d .
C10 C 0.5270(9) 0.2278(8) 0.2041(6) 0.058(2) Uani 1 1 d .
F11 F 1.0588(5) 0.7409(6) 0.3804(4) 0.0936(19) Uani 1 1 d .
F8 F 1.0306(7) 0.1747(6) 0.2043(5) 0.123(3) Uani 1 1 d .
C4 C 0.3155(8) 0.4941(8) 0.2789(5) 0.052(2) Uani 1 1 d .
H4 H 0.2418 0.5130 0.2858 0.062 Uiso 1 1 calc R
C22 C 0.4187(7) 0.7701(7) 0.2564(5) 0.047(2) Uani 1 1 d .
F13 F 1.0084(8) 0.9557(6) 0.6178(4) 0.120(3) Uani 1 1 d .
C32 C 0.9354(11) 0.8681(9) 0.1325(6) 0.071(3) Uani 1 1 d .
F12 F 1.1591(6) 0.9016(6) 0.5265(4) 0.108(2) Uani 1 1 d .
F7 F 1.0734(7) 0.3062(6) 0.3559(5) 0.119(3) Uani 1 1 d .
C26 C 0.4505(8) 0.8117(8) 0.3457(5) 0.057(2) Uani 1 1 d .
H26 H 0.4659 0.7428 0.3640 0.068 Uiso 1 1 calc R
C42 C 0.9804(9) 0.7660(9) 0.4239(6) 0.061(2) Uani 1 1 d .
C5 C 0.5384(8) 0.3142(7) 0.2767(5) 0.049(2) Uani 1 1 d .
C46 C 0.7814(9) 0.7380(8) 0.4396(5) 0.054(2) Uani 1 1 d .
C34 C 0.8023(8) 0.8009(8) 0.2039(5) 0.055(2) Uani 1 1 d .
C6 C 0.6139(9) 0.3193(8) 0.3500(6) 0.057(2) Uani 1 1 d .
F9 F 0.8751(7) 0.2245(7) 0.0862(4) 0.119(3) Uani 1 1 d .
C33 C 0.8388(10) 0.8785(9) 0.1631(6) 0.065(3) Uani 1 1 d .
C36 C 0.9438(9) 0.4253(9) 0.3149(6) 0.063(2) Uani 1 1 d .
C45 C 0.8302(11) 0.8211(9) 0.5150(6) 0.068(3) Uani 1 1 d .
C25 C 0.3350(11) 0.4311(10) 0.0114(6) 0.086(3) Uani 1 1 d .
H25A H 0.3152 0.4766 -0.0248 0.129 Uiso 1 1 calc R
H25B H 0.2964 0.3444 -0.0165 0.129 Uiso 1 1 calc R
H25C H 0.4255 0.4472 0.0307 0.129 Uiso 1 1 calc R
C11 C 0.6114(10) 0.4019(9) 0.4281(6) 0.068(3) Uani 1 1 d .
H11 H 0.5760 0.4674 0.4171 0.081 Uiso 1 1 calc R
C18 C 0.3400(8) 0.6067(8) 0.1286(5) 0.053(2) Uani 1 1 d .
C23 C 0.2843(9) 0.4708(8) 0.0822(5) 0.060(2) Uani 1 1 d .
H23 H 0.3083 0.4251 0.1190 0.072 Uiso 1 1 calc R
C40 C 0.8466(9) 0.3847(9) 0.1829(6) 0.060(2) Uani 1 1 d .
C39 C 0.8984(10) 0.2903(9) 0.1621(7) 0.072(3) Uani 1 1 d .
C35 C 0.8656(8) 0.4573(8) 0.2587(6) 0.057(2) Uani 1 1 d .
C38 C 0.9759(10) 0.2652(9) 0.2216(8) 0.077(3) Uani 1 1 d .
C31 C 0.9972(9) 0.7834(10) 0.1450(6) 0.068(3) Uani 1 1 d .
C44 C 0.9564(13) 0.8745(9) 0.5438(6) 0.079(3) Uani 1 1 d .
C30 C 0.9567(8) 0.7079(8) 0.1858(6) 0.059(2) Uani 1 1 d .
C8 C 0.6782(10) 0.1511(9) 0.2797(7) 0.075(3) Uani 1 1 d .
H8 H 0.7264 0.0958 0.2806 0.090 Uiso 1 1 calc R
C43 C 1.0340(11) 0.8482(10) 0.4983(7) 0.075(3) Uani 1 1 d .
C20 C 0.3741(10) 0.8143(10) 0.1322(7) 0.076(3) Uani 1 1 d .
H20 H 0.3741 0.8718 0.1050 0.092 Uiso 1 1 calc R
C37 C 0.9978(10) 0.3321(10) 0.2978(7) 0.074(3) Uani 1 1 d .
C7 C 0.6841(10) 0.2353(10) 0.3494(7) 0.077(3) Uani 1 1 d .
H7 H 0.7366 0.2367 0.3978 0.092 Uiso 1 1 calc R
C3 C 0.3561(8) 0.4003(8) 0.2938(5) 0.057(2) Uani 1 1 d .
H3 H 0.3161 0.3426 0.3139 0.069 Uiso 1 1 calc R
C19 C 0.3365(10) 0.6932(10) 0.0909(6) 0.072(3) Uani 1 1 d .
H19 H 0.3074 0.6678 0.0349 0.086 Uiso 1 1 calc R
C9 C 0.6017(10) 0.1482(9) 0.2092(7) 0.072(3) Uani 1 1 d .
H9 H 0.5990 0.0903 0.1619 0.086 Uiso 1 1 calc R
C24 C 0.1386(10) 0.4365(11) 0.0532(7) 0.099(4) Uani 1 1 d .
H24A H 0.1075 0.4596 0.0986 0.148 Uiso 1 1 calc R
H24B H 0.1046 0.3491 0.0264 0.148 Uiso 1 1 calc R
H24C H 0.1125 0.4794 0.0164 0.148 Uiso 1 1 calc R
C14 C 0.4322(10) 0.2148(8) 0.1269(6) 0.071(3) Uani 1 1 d .
H14 H 0.4266 0.2977 0.1285 0.085 Uiso 1 1 calc R
C21 C 0.4120(9) 0.8524(9) 0.2141(7) 0.069(3) Uani 1 1 d .
H21 H 0.4341 0.9362 0.2424 0.083 Uiso 1 1 calc R
C13 C 0.5274(13) 0.3310(12) 0.4641(7) 0.110(4) Uani 1 1 d .
H13A H 0.4433 0.2956 0.4267 0.166 Uiso 1 1 calc R
H13B H 0.5240 0.3855 0.5131 0.166 Uiso 1 1 calc R
H13C H 0.5608 0.2664 0.4755 0.166 Uiso 1 1 calc R
C27 C 0.3363(11) 0.8417(11) 0.3695(7) 0.101(4) Uani 1 1 d .
H27A H 0.3201 0.9100 0.3529 0.151 Uiso 1 1 calc R
H27B H 0.3541 0.8630 0.4269 0.151 Uiso 1 1 calc R
H27C H 0.2630 0.7710 0.3436 0.151 Uiso 1 1 calc R
C28 C 0.5682(11) 0.9199(9) 0.3866(6) 0.089(3) Uani 1 1 d .
H28A H 0.6367 0.9017 0.3671 0.134 Uiso 1 1 calc R
H28B H 0.5910 0.9354 0.4438 0.134 Uiso 1 1 calc R
H28C H 0.5518 0.9917 0.3750 0.134 Uiso 1 1 calc R
C12 C 0.7416(12) 0.4609(11) 0.4875(6) 0.096(4) Uani 1 1 d .
H12A H 0.7738 0.3989 0.5041 0.144 Uiso 1 1 calc R
H12B H 0.7371 0.5210 0.5337 0.144 Uiso 1 1 calc R
H12C H 0.7974 0.5006 0.4628 0.144 Uiso 1 1 calc R
C15 C 0.4740(13) 0.1639(12) 0.0539(6) 0.114(5) Uani 1 1 d .
H15A H 0.5555 0.2163 0.0592 0.171 Uiso 1 1 calc R
H15B H 0.4129 0.1612 0.0060 0.171 Uiso 1 1 calc R
H15C H 0.4800 0.0822 0.0501 0.171 Uiso 1 1 calc R
C16 C 0.3015(12) 0.1387(11) 0.1191(7) 0.106(4) Uani 1 1 d .
H16A H 0.3025 0.0554 0.1146 0.158 Uiso 1 1 calc R
H16B H 0.2416 0.1392 0.0718 0.158 Uiso 1 1 calc R
H16C H 0.2773 0.1732 0.1658 0.158 Uiso 1 1 calc R
F10 F 0.7721(6) 0.4082(6) 0.1212(3) 0.0896(19) Uani 1 1 d .

loop_
_atom_site_aniso_label
_atom_site_aniso_U_11
_atom_site_aniso_U_22
_atom_site_aniso_U_33
_atom_site_aniso_U_23
_atom_site_aniso_U_13
_atom_site_aniso_U_12
Al1 0.0332(14) 0.0585(16) 0.0487(15) 0.0131(12) 0.0061(12) 0.0140(12)
F15 0.053(4) 0.083(4) 0.064(3) 0.013(3) 0.020(3) 0.015(3)
C1 0.039(2) 0.040(2) 0.039(2) 0.0127(11) 0.0108(11) 0.0112(11)
F1 0.067(4) 0.106(5) 0.129(5) 0.048(4) 0.054(4) 0.043(4)
C2 0.020(4) 0.036(4) 0.034(4) 0.002(3) -0.006(3) -0.003(3)
F14 0.126(6) 0.111(5) 0.072(4) 0.000(4) 0.045(4) 0.030(4)
N1 0.050(4) 0.042(4) 0.053(4) 0.019(3) 0.019(4) 0.016(3)
C41 0.057(6) 0.057(5) 0.048(5) 0.022(4) 0.012(5) 0.023(5)
N2 0.029(4) 0.039(4) 0.041(4) 0.008(3) 0.004(3) 0.007(3)
F2 0.092(5) 0.120(5) 0.126(5) 0.034(4) 0.077(5) 0.023(4)
F5 0.076(4) 0.072(4) 0.110(5) 0.033(3) 0.054(4) 0.037(3)
C17 0.019(4) 0.043(5) 0.050(5) 0.011(4) -0.003(4) 0.006(3)
F6 0.090(5) 0.106(5) 0.068(4) 0.027(4) 0.000(3) 0.045(4)
C29 0.036(5) 0.057(5) 0.051(5) 0.006(4) 0.010(4) 0.010(4)
F4 0.136(6) 0.075(4) 0.134(6) 0.056(4) 0.064(5) 0.048(4)
F3 0.148(7) 0.089(4) 0.109(5) 0.047(4) 0.075(5) 0.017(4)
C10 0.066(6) 0.046(5) 0.065(6) 0.016(4) 0.025(5) 0.020(5)
F11 0.043(3) 0.119(5) 0.104(5) 0.025(4) 0.019(3) 0.010(3)
F8 0.100(5) 0.078(4) 0.175(7) 0.013(4) 0.021(5) 0.051(4)
C4 0.041(5) 0.055(5) 0.059(6) 0.015(4) 0.023(5) 0.009(4)
C22 0.030(5) 0.045(5) 0.053(5) 0.010(4) -0.002(4) 0.006(4)
F13 0.144(7) 0.092(5) 0.068(4) -0.003(4) -0.006(4) -0.001(5)
C32 0.090(8) 0.057(6) 0.062(6) 0.014(5) 0.036(6) 0.004(6)
F12 0.060(4) 0.102(5) 0.115(5) 0.030(4) -0.023(4) -0.013(4)
F7 0.111(6) 0.098(5) 0.135(6) 0.043(4) -0.014(5) 0.052(5)
C26 0.047(6) 0.046(5) 0.061(6) -0.001(4) 0.014(5) 0.003(4)
C42 0.037(6) 0.069(6) 0.068(6) 0.022(5) 0.007(5) 0.009(5)
C5 0.040(5) 0.043(5) 0.066(6) 0.019(4) 0.016(5) 0.012(4)
C46 0.049(6) 0.057(6) 0.054(6) 0.020(5) 0.009(5) 0.013(5)
C34 0.047(6) 0.054(5) 0.060(6) 0.012(5) 0.022(5) 0.013(5)
C6 0.052(6) 0.058(6) 0.064(6) 0.028(5) 0.015(5) 0.015(5)
F9 0.143(7) 0.114(5) 0.095(5) -0.001(4) 0.038(5) 0.064(5)
C33 0.076(7) 0.052(6) 0.068(6) 0.017(5) 0.026(6) 0.019(5)
C36 0.049(6) 0.061(6) 0.067(7) 0.013(5) 0.005(5) 0.015(5)
C45 0.081(8) 0.069(7) 0.049(6) 0.012(5) 0.018(6) 0.020(6)
C25 0.094(9) 0.089(8) 0.069(7) 0.008(6) 0.026(6) 0.033(7)
C11 0.082(8) 0.075(7) 0.055(6) 0.030(5) 0.021(6) 0.029(6)
C18 0.040(5) 0.058(6) 0.050(5) 0.013(4) 0.000(4) 0.015(4)
C23 0.055(6) 0.065(6) 0.050(5) 0.009(5) 0.006(5) 0.016(5)
C40 0.050(6) 0.069(6) 0.062(6) 0.019(5) 0.011(5) 0.026(5)
C39 0.063(7) 0.060(6) 0.080(8) 0.003(6) 0.022(6) 0.016(5)
C35 0.041(5) 0.068(6) 0.063(6) 0.017(5) 0.013(5) 0.023(5)
C38 0.064(7) 0.054(6) 0.109(9) 0.016(6) 0.020(7) 0.029(6)
C31 0.058(7) 0.076(7) 0.069(7) 0.017(6) 0.037(6) 0.003(5)
C44 0.105(10) 0.061(7) 0.053(6) 0.014(5) 0.003(7) 0.011(7)
C30 0.037(5) 0.065(6) 0.070(6) 0.014(5) 0.017(5) 0.015(5)
C8 0.081(8) 0.065(7) 0.100(9) 0.039(6) 0.031(7) 0.041(6)
C43 0.066(8) 0.067(7) 0.069(7) 0.022(6) -0.012(6) 0.004(6)
C20 0.086(8) 0.072(7) 0.081(8) 0.042(6) 0.016(7) 0.031(6)
C37 0.056(7) 0.072(7) 0.092(8) 0.034(6) -0.001(6) 0.029(6)
C7 0.088(8) 0.082(7) 0.084(8) 0.049(7) 0.028(7) 0.044(7)
C3 0.054(6) 0.056(6) 0.069(6) 0.022(5) 0.028(5) 0.014(5)
C19 0.079(8) 0.080(8) 0.061(6) 0.031(6) 0.009(6) 0.035(6)
C9 0.087(8) 0.055(6) 0.089(8) 0.024(6) 0.041(7) 0.035(6)
C24 0.049(7) 0.099(9) 0.101(9) -0.013(7) 0.001(6) 0.004(6)
C14 0.082(8) 0.044(5) 0.065(6) -0.003(5) 0.001(6) 0.020(6)
C21 0.070(7) 0.054(6) 0.089(8) 0.028(6) 0.023(6) 0.028(5)
C13 0.139(12) 0.139(11) 0.083(9) 0.057(8) 0.063(9) 0.041(10)
C27 0.078(8) 0.127(10) 0.088(8) 0.003(7) 0.038(7) 0.035(8)
C28 0.101(9) 0.072(7) 0.075(7) 0.010(6) 0.021(7) 0.009(7)
C12 0.108(10) 0.105(9) 0.068(7) 0.028(7) 0.010(7) 0.032(8)
C15 0.145(13) 0.125(11) 0.060(7) 0.004(7) 0.018(8) 0.060(10)
C16 0.094(10) 0.080(8) 0.106(10) 0.005(7) -0.001(8) 0.015(8)
F10 0.111(5) 0.110(5) 0.059(3) 0.024(3) 0.022(4) 0.063(4)

loop_
_atom_type_symbol
_atom_type_description
_atom_type_scat_dispersion_real
_atom_type_scat_dispersion_imag
_atom_type_scat_source
C C 0.0033 0.0016 'International Tables Vol C Tables 4.2.6.8 and 6.1.1.4'
H H 0.0000 0.0000 'International Tables Vol C Tables 4.2.6.8 and 6.1.1.4'
N N 0.0061 0.0033 'International Tables Vol C Tables 4.2.6.8 and 6.1.1.4'
F F 0.0171 0.0103 'International Tables Vol C Tables 4.2.6.8 and 6.1.1.4'
Al Al 0.0645 0.0514 'International Tables Vol C Tables 4.2.6.8 and 6.1.1.4'

loop_
_geom_angle_atom_site_label_1
_geom_angle_atom_site_label_2
_geom_angle_atom_site_label_3
_geom_angle
C41 Al1 C1 120.0(3)
C41 Al1 C29 103.7(4)
C1 Al1 C29 104.1(3)
C41 Al1 C35 112.2(4)
C1 Al1 C35 107.7(4)
C29 Al1 C35 108.3(4)
C2 C1 Al1 130.7(5)
N2 C2 N1 106.6(6)
N2 C2 C1 126.3(7)
N1 C2 C1 127.0(6)
C2 N1 C3 109.4(6)
C2 N1 C5 125.0(6)
C3 N1 C5 125.5(7)
C46 C41 Al1 127.6(7)
C2 N2 C4 109.6(6)
C2 N2 C17 123.3(6)
C4 N2 C17 125.2(6)
C18 C17 C22 121.9(7)
C18 C17 N2 118.0(7)
C22 C17 N2 120.1(7)
C30 C29 C34 112.8(8)
C30 C29 Al1 126.7(7)
C34 C29 Al1 120.5(6)
C5 C10 C9 115.6(9)
C5 C10 C14 121.9(8)
C9 C10 C14 122.3(8)
C3 C4 N2 106.3(7)
C17 C22 C21 116.7(8)
C17 C22 C26 121.9(8)
C21 C22 C26 121.2(8)
F3 C32 C33 121.2(10)
F3 C32 C31 119.4(10)
C33 C32 C31 119.4(9)
C22 C26 C28 113.1(8)
C22 C26 C27 109.1(8)
C28 C26 C27 111.0(8)
C43 C42 F11 116.6(9)
C6 C5 C10 123.4(8)
C6 C5 N1 118.9(7)
C10 C5 N1 117.7(8)
F15 C46 C45 116.8(8)
F15 C46 C41 119.5(8)
C45 C46 C41 123.7(9)
F5 C34 C29 119.6(8)
F5 C34 C33 115.6(8)
C29 C34 C33 124.8(8)
C5 C6 C7 117.0(9)
C5 C6 C11 122.3(8)
C7 C6 C11 120.5(9)
F4 C33 C32 119.7(9)
F4 C33 C34 121.3(9)
C32 C33 C34 118.9(9)
F6 C36 C37 116.3(9)
F6 C36 C35 118.8(8)
C37 C36 C35 124.9(10)
F14 C45 C44 120.5(10)
F14 C45 C46 120.8(10)
C44 C45 C46 118.7(10)
C6 C11 C12 112.3(9)
C6 C11 C13 110.2(9)
C12 C11 C13 109.6(9)
C19 C18 C17 117.8(8)
C19 C18 C23 121.2(8)
C17 C18 C23 120.8(8)
C18 C23 C25 112.6(8)
C18 C23 C24 110.5(8)
C25 C23 C24 110.2(8)
C35 C40 F10 118.0(8)
C35 C40 C39 125.6(10)
F10 C40 C39 116.3(9)
F9 C39 C38 120.0(9)
F9 C39 C40 121.5(11)
C38 C39 C40 118.5(10)
C40 C35 C36 112.1(8)
C40 C35 Al1 119.4(7)
C36 C35 Al1 128.3(7)
C37 C38 F8 119.9(11)
C37 C38 C39 119.2(9)
F8 C38 C39 120.9(11)
F2 C31 C30 120.4(10)
F2 C31 C32 120.2(9)
C30 C31 C32 119.3(9)
F13 C44 C45 120.6(11)
F13 C44 C43 118.3(12)
C45 C44 C43 121.1(10)
F1 C30 C31 116.1(8)
F1 C30 C29 119.2(8)
C31 C30 C29 124.6(9)
C7 C8 C9 119.5(9)
C42 C43 F12 121.0(11)
C42 C43 C44 117.7(11)
F12 C43 C44 121.3(10)
C19 C20 C21 119.6(10)
C38 C37 F7 118.8(10)
C38 C37 C36 119.7(10)
F7 C37 C36 121.6(11)
C8 C7 C6 121.7(10)
C4 C3 N1 108.0(7)
C18 C19 C20 121.8(10)
C8 C9 C10 122.9(9)
C10 C14 C16 111.6(9)
C10 C14 C15 112.2(9)
C16 C14 C15 111.2(9)
C20 C21 C22 121.7(9)

loop_
_geom_bond_atom_site_label_1
_geom_bond_atom_site_label_2
_geom_bond_distance
Al1 C41 1.981(9)
Al1 C1 2.007(8)
Al1 C29 2.009(9)
Al1 C35 2.015(9)
F15 C46 1.342(10)
C1 C2 1.448(10)
F1 C30 1.359(10)
C2 N2 1.348(9)
C2 N1 1.343(9)
F14 C45 1.326(11)
N1 C3 1.375(10)
N1 C5 1.457(9)
C41 C46 1.357(11)
N2 C4 1.390(9)
N2 C17 1.437(9)
F2 C31 1.330(10)
F5 C34 1.346(9)
C17 C18 1.381(11)
C17 C22 1.377(10)
F6 C36 1.335(10)
C29 C30 1.361(11)
C29 C34 1.375(11)
F4 C33 1.345(10)
F3 C32 1.324(10)
C10 C5 1.390(11)
C10 C9 1.387(12)
C10 C14 1.497(13)
F11 C42 1.336(10)
F8 C38 1.339(10)
C4 C3 1.340(11)
C22 C21 1.378(12)
C22 C26 1.484(11)
F13 C44 1.332(11)
C32 C33 1.342(13)
C32 C31 1.362(14)
F12 C43 1.332(12)
F7 C37 1.333(11)
C26 C28 1.508(13)
C26 C27 1.526(12)
C42 C43 1.343(13)
C5 C6 1.377(12)
C46 C45 1.357(12)
C34 C33 1.364(12)
C6 C7 1.385(12)
C6 C11 1.496(12)
F9 C39 1.317(11)
C36 C37 1.359(12)
C36 C35 1.367(12)
C45 C44 1.344(15)
C25 C23 1.518(12)
C11 C12 1.499(14)
C11 C13 1.494(13)
C18 C19 1.360(12)
C18 C23 1.509(12)
C23 C24 1.535(13)
C40 C35 1.348(12)
C40 F10 1.358(10)
C40 C39 1.364(12)
C39 C38 1.357(14)
C38 C37 1.327(14)
C31 C30 1.359(12)
C44 C43 1.357(15)
C8 C7 1.357(14)
C8 C9 1.350(13)
C20 C19 1.341(13)
C20 C21 1.359(13)
C14 C16 1.508(15)
C14 C15 1.516(13)
